data_7027036
loop_
_publ_author_name
'Croucher, Paul D.'
'Nichols, Peter J.'
'Raston, Colin L.'

_publ_section_title
;
 Confinement of C60 in an extended saddle shaped nickel(II) macrocycle
;
_journal_issue 3
_journal_name_full 'Journal of the Chemical Society, Dalton Transactions'
_journal_page_first 279
_journal_paper_doi 10.1039/a805893h
_journal_year 1999
_chemical_formula_sum 'C24 H34 N4 Ni O3'
_chemical_formula_weight 445.24
_space_group_IT_number 14
_symmetry_cell_setting monoclinic
_symmetry_Int_Tables_number 14
_symmetry_space_group_name_Hall '-P 2ybc'
_symmetry_space_group_name_H-M 'P 1 21/c 1'
_audit_creation_date 1998-06-02
_audit_creation_method 'by teXsan v1.8'
_audit_update_record ?
_cell_angle_alpha 90
_cell_angle_beta 90.911(5)
_cell_angle_gamma 90
_cell_formula_units_Z 4
_cell_length_a 7.9740(6)
_cell_length_b 23.452(2)
_cell_length_c 12.267(1)
_cell_measurement_reflns_used 0
_cell_measurement_temperature 273.2
_cell_measurement_theta_max 0.0
_cell_measurement_theta_min 0.0
_cell_volume 2293.7(3)
_computing_cell_refinement 'MSC/AFC Diffractometer Control'
_computing_data_collection 'MSC/AFC Diffractometer Control'
_computing_data_reduction 'teXsan (MSC, 1992-1997)'
_computing_publication_material 'teXsan (MSC, 1992-1997)'
_computing_structure_refinement 'teXsan (MSC, 1992-1997)'
_diffrn_ambient_temperature 273.2
_diffrn_measurement_device_type unknown
_diffrn_orient_matrix_UB_11 0.00000
_diffrn_orient_matrix_UB_12 0.00000
_diffrn_orient_matrix_UB_13 0.00000
_diffrn_orient_matrix_UB_21 0.00000
_diffrn_orient_matrix_UB_22 0.00000
_diffrn_orient_matrix_UB_23 0.00000
_diffrn_orient_matrix_UB_31 0.00000
_diffrn_orient_matrix_UB_32 0.00000
_diffrn_orient_matrix_UB_33 0.00000
_diffrn_radiation_detector 'scintillation counter'
_diffrn_radiation_monochromator graphite
_diffrn_radiation_source 'X-ray tube'
_diffrn_radiation_type 'Mo K\a'
_diffrn_radiation_wavelength 0.7107
_diffrn_reflns_av_R_equivalents 0.15075
_diffrn_reflns_av_sigmaI/netI 0.250
_diffrn_reflns_limit_h_max 9
_diffrn_reflns_limit_h_min 0
_diffrn_reflns_limit_k_max 27
_diffrn_reflns_limit_k_min -27
_diffrn_reflns_limit_l_max 15
_diffrn_reflns_limit_l_min -16
_diffrn_reflns_number 9111
_diffrn_reflns_reduction_process 'Lp corrections applied'
_diffrn_reflns_theta_max 28.38
_diffrn_reflns_theta_min 3.03
_diffrn_standards_decay_% 0.00
_diffrn_standards_interval_count 0
_diffrn_standards_number 0
_exptl_absorpt_coefficient_mu 0.870
_exptl_absorpt_correction_type none
_exptl_crystal_colour unknown
_exptl_crystal_density_diffrn 1.289
_exptl_crystal_density_meas ?
_exptl_crystal_description unknown
_exptl_crystal_F_000 952.00
_exptl_crystal_size_max 0.00
_exptl_crystal_size_mid 0.00
_exptl_crystal_size_min 0.00
_refine_diff_density_max 0.63
_refine_diff_density_min -0.52
_refine_ls_extinction_method none
_refine_ls_goodness_of_fit_all 0.547
_refine_ls_goodness_of_fit_ref 0.547
_refine_ls_hydrogen_treatment noref
_refine_ls_matrix_type full
_refine_ls_number_constraints 0
_refine_ls_number_parameters 289
_refine_ls_number_reflns 1445
_refine_ls_number_restraints 0
_refine_ls_R_factor_all 0.0673
_refine_ls_R_factor_gt 0.0673
_refine_ls_shift/su_max 0.0045
_refine_ls_shift/su_mean 0.0126
_refine_ls_structure_factor_coef F
_refine_ls_weighting_details unit
_refine_ls_weighting_scheme sigma
_refine_ls_wR_factor_all 0.0810
_refine_ls_wR_factor_ref 0.0810
_reflns_number_gt 1445
_reflns_number_total 4917
_reflns_threshold_expression I>3.00\s(I)
_cod_data_source_file 805893hsup1.cif
_cod_data_source_block (I)
_cod_depositor_comments
;
 Updating the value of the _chemical_formula_sum data item after consulting
 the original publication.

 Antanas Vaitkus,
 2017-07-12

 Marking attached hydrogen atoms.

 Antanas Vaitkus,
 2017-07-12

The following automatic conversions were performed:

'_exptl_crystal_density_meas' value 'not measured' was changed to '?'
- the value is perceived as not measured.

Automatic conversion script
Id: cif_fix_values 3008 2015-01-20 13:52:24Z robertas 
;
_cod_original_cell_volume 2293.8(3)
_cod_original_sg_symbol_H-M 'P 21/c     '
_cod_original_formula_sum 'C22 H34 N4 O2 Ni '
_cod_database_code 7027036

loop_
_symmetry_equiv_pos_as_xyz
'   +x,   +y,   +z'
'   -x,1/2+y,1/2-z'
'   -x,   -y,   -z'
'   +x,1/2-y,1/2+z'

loop_
_atom_site_label
_atom_site_fract_x
_atom_site_fract_y
_atom_site_fract_z
_atom_site_U_iso_or_equiv
_atom_site_occupancy
_atom_site_adp_type
_atom_site_calc_flag
_atom_site_attached_hydrogens
Ni 0.1640(2) 0.01752(9) 0.2962(2) 0.0249(5) 1.000 Uani d 0
O(1) 0.227(1) 0.0107(5) -0.0451(8) 0.040(3) 1.000 Uani d 0
O(2) 0.274(1) 0.0961(4) 0.0259(8) 0.039(3) 1.000 Uani d 0
O(3) 0.243(1) -0.0756(5) -0.1864(8) 0.041(3) 1.000 Uani d 1
N(1) 0.094(1) -0.0212(5) 0.1667(8) 0.024(3) 1.000 Uani d 0
N(2) 0.199(1) -0.0549(5) 0.3581(9) 0.023(4) 1.000 Uani d 0
N(3) 0.230(1) 0.0604(5) 0.4193(9) 0.022(4) 1.000 Uani d 0
N(4) 0.117(1) 0.0888(5) 0.2259(9) 0.029(4) 1.000 Uani d 0
C(1) 0.127(2) -0.0821(6) 0.178(1) 0.020(4) 1.000 Uani d 0
C(2) 0.103(2) -0.1200(6) 0.093(1) 0.021(4) 1.000 Uani d 0
C(3) 0.139(2) -0.1774(6) 0.105(1) 0.026(5) 1.000 Uani d 0
C(4) 0.107(2) -0.2185(7) 0.014(1) 0.037(5) 1.000 Uani d 0
C(5) 0.212(2) -0.1952(6) 0.203(1) 0.023(4) 1.000 Uani d 0
C(6) 0.260(2) -0.2567(6) 0.221(1) 0.032(5) 1.000 Uani d 0
C(7) 0.237(2) -0.1572(6) 0.289(1) 0.028(5) 1.000 Uani d 0
C(8) 0.189(2) -0.0988(6) 0.281(1) 0.024(5) 1.000 Uani d 0
C(9) 0.203(2) -0.0650(6) 0.465(1) 0.023(4) 1.000 Uani d 0
C(10) 0.179(2) -0.1220(6) 0.515(1) 0.029(5) 1.000 Uani d 0
C(11) 0.217(2) -0.0198(7) 0.538(1) 0.029(4) 1.000 Uani d 0
C(12) 0.234(2) 0.0382(6) 0.522(1) 0.025(5) 1.000 Uani d 0
C(13) 0.250(2) 0.0753(7) 0.621(1) 0.038(5) 1.000 Uani d 0
C(14) 0.248(2) 0.1191(6) 0.393(1) 0.023(4) 1.000 Uani d 0
C(15) 0.324(2) 0.1621(6) 0.455(1) 0.025(4) 1.000 Uani d 0
C(16) 0.331(2) 0.2188(6) 0.421(1) 0.026(5) 1.000 Uani d 0
C(17) 0.407(2) 0.2638(7) 0.491(1) 0.044(5) 1.000 Uani d 0
C(18) 0.259(2) 0.2332(6) 0.321(1) 0.025(5) 1.000 Uani d 0
C(19) 0.265(2) 0.2934(6) 0.275(1) 0.035(5) 1.000 Uani d 0
C(20) 0.193(2) 0.1905(7) 0.256(1) 0.027(5) 1.000 Uani d 0
C(21) 0.182(2) 0.1349(6) 0.293(1) 0.023(4) 1.000 Uani d 0
C(22) 0.463(2) 0.0639(7) -0.106(1) 0.038(5) 1.000 Uani d 0
C(23) 0.309(2) 0.0565(7) -0.037(1) 0.026(5) 1.000 Uani d 0
C(24) 0.406(2) -0.0988(8) -0.208(2) 0.053(6) 1.000 Uani d 3
H(1) -0.0229 -0.0152 0.1547 0.029 1.000 Uiso c 0
H(2) 0.1539 -0.0067 0.1064 0.029 1.000 Uiso c 0
H(3) 0.0600 -0.1065 0.0244 0.026 1.000 Uiso c 0
H(4) -0.0089 -0.2185 -0.0045 0.043 1.000 Uiso c 0
H(5) 0.1702 -0.2076 -0.0475 0.043 1.000 Uiso c 0
H(6) 0.1400 -0.2557 0.0368 0.043 1.000 Uiso c 0
H(7) 0.1963 -0.2716 0.2799 0.038 1.000 Uiso c 0
H(8) 0.2359 -0.2778 0.1571 0.038 1.000 Uiso c 0
H(9) 0.3756 -0.2591 0.2390 0.038 1.000 Uiso c 0
H(10) 0.2886 -0.1705 0.3553 0.033 1.000 Uiso c 0
H(11) 0.0800 -0.1217 0.5565 0.035 1.000 Uiso c 0
H(12) 0.1695 -0.1496 0.4585 0.035 1.000 Uiso c 0
H(13) 0.2728 -0.1307 0.5605 0.035 1.000 Uiso c 0
H(14) 0.2129 -0.0307 0.6131 0.034 1.000 Uiso c 0
H(15) 0.3467 0.0640 0.6617 0.046 1.000 Uiso c 0
H(16) 0.2618 0.1138 0.5986 0.046 1.000 Uiso c 0
H(17) 0.1533 0.0712 0.6636 0.046 1.000 Uiso c 0
H(18) 0.3738 0.1522 0.5234 0.030 1.000 Uiso c 0
H(19) 0.5223 0.2552 0.5042 0.053 1.000 Uiso c 0
H(20) 0.3978 0.2997 0.4559 0.053 1.000 Uiso c 0
H(21) 0.3506 0.2651 0.5587 0.053 1.000 Uiso c 0
H(22) 0.3165 0.3180 0.3267 0.042 1.000 Uiso c 0
H(23) 0.3277 0.2934 0.2097 0.042 1.000 Uiso c 0
H(24) 0.1540 0.3061 0.2594 0.042 1.000 Uiso c 0
H(25) 0.1537 0.1995 0.1838 0.032 1.000 Uiso c 0
H(26) 0.1683 0.0897 0.1566 0.034 1.000 Uiso c 0
H(27) -0.0014 0.0931 0.2165 0.034 1.000 Uiso c 0
H(28) 0.5586 0.0674 -0.0594 0.044 1.000 Uiso c 0
H(29) 0.4749 0.0319 -0.1520 0.044 1.000 Uiso c 0
H(30) 0.4507 0.0975 -0.1486 0.044 1.000 Uiso c 0

loop_
_atom_site_aniso_label
_atom_site_aniso_U_11
_atom_site_aniso_U_22
_atom_site_aniso_U_33
_atom_site_aniso_U_12
_atom_site_aniso_U_13
_atom_site_aniso_U_23
Ni 0.032(1) 0.022(1) 0.021(1) -0.001(1) 0.0006(8) 0.003(1)
O(1) 0.036(6) 0.037(7) 0.047(7) -0.007(6) 0.011(5) 0.008(6)
O(2) 0.052(8) 0.037(7) 0.029(6) 0.001(6) 0.012(5) -0.002(6)
O(3) 0.032(7) 0.050(7) 0.039(7) -0.004(6) -0.004(5) -0.010(6)
N(1) 0.022(6) 0.025(7) 0.024(6) -0.002(6) 0.011(5) 0.000(6)
N(2) 0.026(8) 0.021(7) 0.022(7) 0.008(6) -0.008(6) -0.009(6)
N(3) 0.023(7) 0.017(7) 0.024(7) 0.003(6) 0.004(5) -0.004(6)
N(4) 0.037(8) 0.023(8) 0.025(7) -0.002(6) -0.009(6) 0.004(6)
C(1) 0.018(8) 0.020(9) 0.021(8) -0.006(7) 0.010(6) -0.012(7)
C(2) 0.020(9) 0.024(9) 0.020(8) 0.003(7) 0.001(6) 0.009(7)
C(3) 0.016(8) 0.03(1) 0.032(9) -0.013(7) 0.007(7) -0.009(7)
C(4) 0.04(1) 0.04(1) 0.036(9) -0.003(8) -0.016(8) -0.011(8)
C(5) 0.028(9) 0.017(8) 0.025(8) 0.002(7) -0.003(7) -0.004(7)
C(6) 0.05(1) 0.024(9) 0.025(9) 0.000(7) 0.010(7) 0.000(7)
C(7) 0.03(1) 0.03(1) 0.020(8) -0.007(8) -0.005(7) 0.003(8)
C(8) 0.024(9) 0.019(9) 0.03(1) -0.002(7) -0.003(7) 0.013(8)
C(9) 0.04(1) 0.023(9) 0.010(8) -0.003(7) 0.017(6) -0.008(8)
C(10) 0.05(1) 0.022(9) 0.019(8) 0.010(8) 0.011(7) 0.000(7)
C(11) 0.043(9) 0.023(9) 0.021(8) 0.002(9) -0.001(6) 0.020(9)
C(12) 0.04(1) 0.03(1) 0.012(8) -0.006(7) -0.004(6) 0.010(7)
C(13) 0.05(1) 0.04(1) 0.023(8) -0.012(8) 0.004(8) 0.004(8)
C(14) 0.029(9) 0.018(9) 0.022(9) -0.008(7) -0.003(7) -0.012(7)
C(15) 0.025(9) 0.026(9) 0.025(8) 0.011(7) 0.000(7) 0.005(7)
C(16) 0.03(1) 0.019(9) 0.028(9) -0.008(7) 0.002(7) 0.001(7)
C(17) 0.06(1) 0.03(1) 0.04(1) -0.001(9) 0.010(9) -0.002(9)
C(18) 0.021(9) 0.022(9) 0.03(1) -0.006(7) 0.016(7) -0.009(8)
C(19) 0.04(1) 0.017(9) 0.05(1) -0.005(7) 0.017(8) -0.004(8)
C(20) 0.04(1) 0.03(1) 0.017(8) -0.003(8) 0.005(7) -0.001(7)
C(21) 0.023(9) 0.018(9) 0.029(9) 0.003(7) 0.002(7) 0.002(8)
C(22) 0.05(1) 0.03(1) 0.03(1) 0.000(8) 0.001(8) -0.015(8)
C(23) 0.013(8) 0.05(1) 0.017(8) -0.005(7) 0.015(6) 0.017(7)
C(24) 0.03(1) 0.06(1) 0.07(1) 0.00(1) -0.003(9) -0.02(1)

loop_
_atom_type_symbol
_atom_type_oxidation_number
_atom_type_number_in_cell
_atom_type_scat_dispersion_real
_atom_type_scat_dispersion_imag
_atom_type_scat_source
C 0 88 0.002 0.002
;International Tables for Crystallography
(1992, Vol. C, Tables 4.2.6.8 and 6.1.1.1)
;
H 0 136 0.000 0.000
;International Tables for Crystallography
(1992, Vol. C, Table 6.1.1.2)
;
Ni 0 4 0.285 1.113
;International Tables for Crystallography
(1992, Vol. C, Tables 4.2.6.8 and 6.1.1.1)
;
O 0 8 0.008 0.006
;International Tables for Crystallography
(1992, Vol. C, Tables 4.2.6.8 and 6.1.1.1)
;
N 0 16 0.004 0.003
;International Tables for Crystallography
(1992, Vol. C, Tables 4.2.6.8 and 6.1.1.1)
;
